data_2102753
loop_
_publ_author_name
'Redhammer, G\"unther J.'

_publ_section_title
;
 Temperature-dependent crystal structure refinement and ^57^Fe
 M\"ossbauer spectroscopy of Cu~2~Fe~2~Ge~4~O~13~
;
_journal_coeditor_code WS5044
_journal_issue 1
_journal_name_full 'Acta Crystallographica Section B'
_journal_page_first 4
_journal_page_last 16
_journal_paper_doi 10.1107/S0108768106051652
_journal_volume 63
_journal_year 2007
_chemical_formula_moiety 'Cu2 Fe2 Ge4 O13'
_chemical_formula_sum 'Cu2 Fe2 Ge4 O13'
_chemical_formula_weight 737.14
_space_group_crystal_system monoclinic
_space_group_IT_number 11
_space_group_name_Hall '-P 2yb'
_symmetry_space_group_name_Hall '-P 2yb'
_symmetry_space_group_name_H-M 'P 1 21/m 1'
_audit_creation_method 'WinGX routine CIF_UPDATE'
_cell_angle_alpha 90
_cell_angle_beta 96.295(11)
_cell_angle_gamma 90
_cell_formula_units_Z 2
_cell_length_a 12.1083(8)
_cell_length_b 8.5422(7)
_cell_length_c 4.8916(5)
_cell_measurement_reflns_used 4473
_cell_measurement_temperature 778(2)
_cell_measurement_theta_max 28.09
_cell_measurement_theta_min 2.94
_cell_volume 502.90(7)
_computing_cell_refinement 'STOE X-Area (Stoe & Cie, 2002)'
_computing_data_collection 'STOE X-Area (Stoe & Cie, 2002)'
_computing_data_reduction 'Stoe X-Area (Stoe & Cie, 2002)'
_computing_molecular_graphics 'Diamond 3.0 Bradenburg & Berndt 1999)'
_computing_publication_material 'Wingx 1.70.00 (Farrugia, 1999)'
_computing_structure_refinement 'SHELXL-97 (Sheldrick, 1997)'
_computing_structure_solution 'SHELXS-97 (Sheldrick, 1997)'
_diffrn_measured_fraction_theta_full 0.898
_diffrn_measured_fraction_theta_max 0.898
_diffrn_measurement_device one-circle-diffractometer
_diffrn_measurement_device_type 'STOE IPDS-I'
_diffrn_measurement_method 'rotation method, \f'
_diffrn_radiation_type MoK\a
_diffrn_radiation_wavelength 0.71073
_diffrn_reflns_av_R_equivalents 0.0549
_diffrn_reflns_limit_h_max 16
_diffrn_reflns_limit_h_min -15
_diffrn_reflns_limit_k_max 11
_diffrn_reflns_limit_k_min -11
_diffrn_reflns_limit_l_max 5
_diffrn_reflns_limit_l_min -5
_diffrn_reflns_number 4541
_diffrn_reflns_theta_full 28.05
_diffrn_reflns_theta_max 28.05
_diffrn_reflns_theta_min 2.92
_diffrn_standards_decay_% 0
_diffrn_standards_interval_count 0
_diffrn_standards_interval_time 0
_diffrn_standards_number 0
_exptl_absorpt_coefficient_mu 18.804
_exptl_absorpt_correction_T_max 0.25
_exptl_absorpt_correction_T_min 0.12
_exptl_absorpt_correction_type numerical
_exptl_absorpt_process_details 'via equivalents using Stoe X-SHAPE and X-RED (Stoe & Cie 1996)'
_exptl_crystal_colour 'pale green'
_exptl_crystal_density_diffrn 4.868
_exptl_crystal_density_method 'not measured'
_exptl_crystal_description prismatic
_exptl_crystal_F_000 684
_exptl_crystal_size_max 0.12
_exptl_crystal_size_mid 0.11
_exptl_crystal_size_min 0.08
_refine_diff_density_max 0.644
_refine_diff_density_min -0.784
_refine_ls_extinction_coef 0.0324(10)
_refine_ls_extinction_expression Fc^*^=kFc[1+0.001xFc^2^\l^3^/sin(2\q)]^-1/4^
_refine_ls_extinction_method SHELXL
_refine_ls_goodness_of_fit_ref 0.981
_refine_ls_hydrogen_treatment noref
_refine_ls_matrix_type full
_refine_ls_number_parameters 110
_refine_ls_number_reflns 1170
_refine_ls_number_restraints 2
_refine_ls_restrained_S_all 0.98
_refine_ls_R_factor_gt 0.032
_refine_ls_shift/su_max 0
_refine_ls_structure_factor_coef Fsqd
_refine_ls_weighting_details 'calc w=1/[\s^2^(Fo^2^)+(0.0259P)^2^+0.0000P] where P=(Fo^2^+2Fc^2^)/3'
_refine_ls_weighting_scheme calc
_refine_ls_wR_factor_ref 0.0604
_reflns_number_gt 856
_reflns_number_total 1170
_reflns_threshold_expression >2sigma(I)
_cod_data_source_file ws5044.cif
_cod_data_source_block cf9_600
_cod_original_sg_symbol_H-M 'P 21/m'
_cod_database_code 2102753

loop_
_symmetry_equiv_pos_as_xyz
'x, y, z'
'-x, y+1/2, -z'
'-x, -y, -z'
'x, -y-1/2, z'

loop_
_atom_site_type_symbol
_atom_site_label
_atom_site_fract_x
_atom_site_fract_y
_atom_site_fract_z
_atom_site_U_iso_or_equiv
_atom_site_adp_type
_atom_site_calc_flag
_atom_site_refinement_flags
_atom_site_occupancy
Ge Ge1 0.24028(6) 0.25 0.4917(2) 0.0119(2) Uani d S 1
Ge Ge2 0.74720(6) 0.25 0.3345(2) 0.0120(2) Uani d S 1
Ge Ge3 -0.00518(6) 0.25 0.4026(2) 0.0146(2) Uani d SD 1
Ge Ge4 0.51302(7) 0.25 0.6071(2) 0.0108(2) Uani d S 1
Fe Fe1 0.37551(7) 0.06148(9) 1.0490(2) 0.0124(2) Uani d . 1
Cu Cu1 0.12510(6) -0.00317(11) 1.0438(2) 0.0241(2) Uani d D 1
O O1 0.3321(4) 0.25 0.7948(14) 0.0148(13) Uani d S 1
O O2 0.6519(5) 0.25 0.5628(18) 0.0313(18) Uani d S 1
O O3 0.1133(5) 0.25 0.6404(15) 0.0175(13) Uani d S 1
O O4 0.2475(3) 0.0839(5) 0.2855(11) 0.0189(10) Uani d . 1
O O5 0.8720(3) 0.25 0.5624(13) 0.0190(14) Uani d S 1
O O6 0.5051(3) 0.0763(5) 0.7933(10) 0.0171(10) Uani d . 1
O O7 0.7429(3) 0.0806(5) 0.1334(11) 0.0197(10) Uani d . 1
O O8 0.4358(5) 0.25 0.2848(14) 0.0163(13) Uani d S 1
O O9 -0.0032(2) 0.0837(6) 0.1975(12) 0.0344(15) Uani d . 1

loop_
_atom_site_aniso_label
_atom_site_aniso_U_11
_atom_site_aniso_U_22
_atom_site_aniso_U_33
_atom_site_aniso_U_12
_atom_site_aniso_U_13
_atom_site_aniso_U_23
Ge1 0.0087(4) 0.0133(5) 0.0130(6) 0 -0.0020(3) 0
Ge2 0.0078(4) 0.0117(4) 0.0163(6) 0 0.0001(3) 0
Ge3 0.0069(4) 0.0203(5) 0.0164(6) 0 0.0002(3) 0
Ge4 0.0102(4) 0.0102(4) 0.0116(6) 0 -0.0010(3) 0
Fe1 0.0089(3) 0.0112(4) 0.0170(5) 0.0007(3) 0.0005(3) 0.0001(4)
Cu1 0.0090(3) 0.0315(4) 0.0314(6) -0.0030(3) 0.0009(3) -0.0146(4)
O1 0.013(3) 0.011(3) 0.019(4) 0 -0.002(2) 0
O2 0.014(3) 0.053(5) 0.029(5) 0 0.011(3) 0
O3 0.011(3) 0.030(3) 0.011(4) 0 0.001(2) 0
O4 0.0103(18) 0.021(2) 0.026(3) -0.0051(15) 0.0038(16) -0.007(2)
O5 0.011(2) 0.028(3) 0.018(4) 0 0.000(2) 0
O6 0.0137(19) 0.015(2) 0.023(3) 0.0070(16) 0.0031(16) 0.0074(19)
O7 0.0155(19) 0.014(2) 0.030(3) -0.0019(16) 0.0032(17) -0.009(2)
O8 0.016(3) 0.016(3) 0.015(4) 0 -0.003(2) 0
O9 0.012(2) 0.046(3) 0.045(4) 0.001(2) -0.0004(19) -0.028(3)

loop_
_atom_type_symbol
_atom_type_description
_atom_type_scat_dispersion_real
_atom_type_scat_dispersion_imag
_atom_type_scat_source
Cu Cu 0.3201 1.2651 'International Tables Vol C Tables 4.2.6.8 and 6.1.1.4'
Fe Fe 0.3463 0.8444 'International Tables Vol C Tables 4.2.6.8 and 6.1.1.4'
Ge Ge 0.1547 1.8001 'International Tables Vol C Tables 4.2.6.8 and 6.1.1.4'
O O 0.0106 0.006 'International Tables Vol C Tables 4.2.6.8 and 6.1.1.4'

loop_
_geom_angle_atom_site_label_1
_geom_angle_atom_site_label_2
_geom_angle_atom_site_label_3
_geom_angle_site_symmetry_1
_geom_angle_site_symmetry_3
_geom_angle
O4 Ge1 O4 4_565 . 108.5(3)
O4 Ge1 O1 4_565 . 114.87(18)
O4 Ge1 O1 . . 114.87(18)
O4 Ge1 O3 4_565 . 109.71(17)
O4 Ge1 O3 . . 109.71(17)
O1 Ge1 O3 . . 98.7(3)
O2 Ge2 O7 . . 113.04(19)
O2 Ge2 O7 . 4_565 113.04(19)
O7 Ge2 O7 . 4_565 111.8(4)
O2 Ge2 O5 . . 100.4(3)
O7 Ge2 O5 . . 108.91(16)
O7 Ge2 O5 4_565 . 108.91(16)
O9 Ge3 O9 . 4_565 109.4(4)
O9 Ge3 O3 . . 108.76(19)
O9 Ge3 O3 4_565 . 108.76(19)
O9 Ge3 O5 . 1_455 108.84(16)
O9 Ge3 O5 4_565 1_455 108.84(16)
O3 Ge3 O5 . 1_455 112.2(3)
O2 Ge4 O8 . . 108.7(4)
O2 Ge4 O6 . 4_565 100.1(2)
O8 Ge4 O6 . 4_565 114.62(17)
O2 Ge4 O6 . . 100.1(2)
O8 Ge4 O6 . . 114.62(17)
O6 Ge4 O6 4_565 . 116.0(3)
O6 Fe1 O7 3_657 3_656 105.79(18)
O6 Fe1 O4 3_657 1_556 114.0(2)
O7 Fe1 O4 3_656 1_556 76.08(19)
O6 Fe1 O8 3_657 1_556 92.76(19)
O7 Fe1 O8 3_656 1_556 155.3(2)
O4 Fe1 O8 1_556 1_556 81.6(2)
O6 Fe1 O1 3_657 . 146.5(2)
O7 Fe1 O1 3_656 . 94.7(2)
O4 Fe1 O1 1_556 . 96.3(2)
O8 Fe1 O1 1_556 . 77.27(19)
O6 Fe1 O6 3_657 . 72.8(2)
O7 Fe1 O6 3_656 . 108.2(2)
O4 Fe1 O6 1_556 . 171.05(16)
O8 Fe1 O6 1_556 . 92.5(2)
O1 Fe1 O6 . . 75.8(2)
O9 Cu1 O4 3_556 1_556 178.5(2)
O9 Cu1 O9 3_556 1_556 77.36(18)
O4 Cu1 O9 1_556 1_556 101.94(19)
O9 Cu1 O7 3_556 3_656 102.22(15)
O4 Cu1 O7 1_556 3_656 78.39(19)
O9 Cu1 O7 1_556 3_656 176.1(3)

loop_
_geom_bond_atom_site_label_1
_geom_bond_atom_site_label_2
_geom_bond_site_symmetry_2
_geom_bond_distance
Ge1 O4 4_565 1.749(5)
Ge1 O4 . 1.749(5)
Ge1 O1 . 1.753(6)
Ge1 O3 . 1.771(6)
Ge2 O2 . 1.691(7)
Ge2 O7 . 1.748(5)
Ge2 O7 4_565 1.748(5)
Ge2 O5 . 1.777(6)
Ge3 O9 . 1.741(4)
Ge3 O9 4_565 1.741(4)
Ge3 O3 . 1.745(6)
Ge3 O5 1_455 1.755(4)
Ge4 O2 . 1.719(6)
Ge4 O8 . 1.742(7)
Ge4 O6 4_565 1.749(4)
Ge4 O6 . 1.749(4)
Fe1 O6 3_657 1.956(4)
Fe1 O7 3_656 2.011(4)
Fe1 O4 1_556 2.042(5)
Fe1 O8 1_556 2.067(4)
Fe1 O1 . 2.067(4)
Fe1 O6 . 2.115(5)
Cu1 O9 3_556 1.914(5)
Cu1 O4 1_556 1.940(4)
Cu1 O9 1_556 1.946(4)
Cu1 O7 3_656 2.012(5)
